data_2238766
loop_
_publ_author_name
'Briand, Glen G.'
'Decken, Andreas'
'Hoey, Marshall R.'

_publ_section_title
;
 <i>catena</i>-Poly[bis[dimethyl(pyridine-\k<i>N</i>)indium(III)]-\m~4~-benzene-1,3-diolato-bis[dimethylindium(III)]-\m~4~-benzene-1,3-diolato]
;
_journal_coeditor_code LH5663
_journal_issue 11
_journal_name_full 'Acta Crystallographica Section E'
_journal_page_first m622
_journal_paper_doi 10.1107/S1600536813028985
_journal_volume 69
_journal_year 2013
_chemical_formula_iupac '[In2 (C H3)4 (C6 H4 O2) (C5 H5 N1)]'
_chemical_formula_moiety 'C15 H21 In2 N O2'
_chemical_formula_sum 'C15 H21 In2 N O2'
_chemical_formula_weight 476.97
_chemical_name_systematic
<i>catena</i>-Poly[bis[dimethyl(pyridine-\k<i>N</i>)indium(III)]-\m~4~-benzene-1,3-diolato-bis[dimethylindium(III)]-\m~4~-benzene-1,3-diolato]
_space_group_IT_number 14
_symmetry_cell_setting monoclinic
_symmetry_space_group_name_Hall '-P 2yn'
_symmetry_space_group_name_H-M 'P 1 21/n 1'
_atom_sites_solution_hydrogens geom
_atom_sites_solution_primary direct
_atom_sites_solution_secondary difmap
_audit_creation_method SHELXL-2013
_cell_angle_alpha 90.00
_cell_angle_beta 90.106(3)
_cell_angle_gamma 90.00
_cell_formula_units_Z 4
_cell_length_a 9.1584(17)
_cell_length_b 14.075(3)
_cell_length_c 13.856(3)
_cell_measurement_reflns_used 5671
_cell_measurement_temperature 188.0(10)
_cell_measurement_theta_max 27.8925
_cell_measurement_theta_min 2.651
_cell_volume 1786.1(6)
_computing_cell_refinement 'SAINT (Bruker, 2006)'
_computing_data_collection 'SMART (Bruker, 1999)'
_computing_data_reduction 'SAINT (Bruker, 2006)'
_computing_molecular_graphics 'DIAMOND (Brandenburg, 2012)'
_computing_publication_material 'SHELXTL (Sheldrick, 2008<i>b</i>)'
_computing_structure_refinement 'SHELXL2013 (Sheldrick, 2008<i>b</i>)'
_computing_structure_solution 'SHELXS97 (Sheldrick, 2008<i>b</i>)'
_diffrn_ambient_temperature 188.0(10)
_diffrn_measured_fraction_theta_full 1.000
_diffrn_measured_fraction_theta_max 0.972
_diffrn_measurement_device_type 'Bruker P4/SMART 1000'
_diffrn_measurement_method '\f and \w scans'
_diffrn_radiation_monochromator graphite
_diffrn_radiation_type MoK\a
_diffrn_radiation_wavelength 0.71073
_diffrn_reflns_av_R_equivalents 0.0385
_diffrn_reflns_limit_h_max 11
_diffrn_reflns_limit_h_min -10
_diffrn_reflns_limit_k_max 18
_diffrn_reflns_limit_k_min -18
_diffrn_reflns_limit_l_max 17
_diffrn_reflns_limit_l_min -16
_diffrn_reflns_number 12064
_diffrn_reflns_theta_full 25.000
_diffrn_reflns_theta_max 27.49
_diffrn_reflns_theta_min 2.06
_exptl_absorpt_coefficient_mu 2.582
_exptl_absorpt_correction_T_max 0.9383
_exptl_absorpt_correction_T_min 0.6262
_exptl_absorpt_correction_type multi-scan
_exptl_absorpt_process_details '(SADABS; Sheldrick, 2008<i>a</i>)'
_exptl_crystal_colour Colourless
_exptl_crystal_density_diffrn 1.774
_exptl_crystal_density_method 'not measured'
_exptl_crystal_description Rod
_exptl_crystal_F_000 928
_exptl_crystal_size_max 0.20
_exptl_crystal_size_mid 0.025
_exptl_crystal_size_min 0.025
_refine_diff_density_max 1.016
_refine_diff_density_min -0.722
_refine_ls_extinction_method none
_refine_ls_goodness_of_fit_ref 1.156
_refine_ls_hydrogen_treatment constr
_refine_ls_matrix_type full
_refine_ls_number_parameters 185
_refine_ls_number_reflns 3967
_refine_ls_number_restraints 0
_refine_ls_restrained_S_all 1.156
_refine_ls_R_factor_all 0.0641
_refine_ls_R_factor_gt 0.0347
_refine_ls_shift/su_max 0.001
_refine_ls_shift/su_mean 0.000
_refine_ls_structure_factor_coef Fsqd
_refine_ls_weighting_details 'calc w=1/[\s^2^(Fo^2^)+(0.0339P)^2^+1.2232P] where P=(Fo^2^+2Fc^2^)/3'
_refine_ls_weighting_scheme calc
_refine_ls_wR_factor_gt 0.0733
_refine_ls_wR_factor_ref 0.0867
_reflns_number_gt 2885
_reflns_number_total 3967
_reflns_threshold_expression I>2\s(I)
_cod_data_source_file lh5663.cif
_cod_data_source_block I
_cod_original_sg_symbol_H-M 'P 21/n'
_cod_database_code 2238766
_shelxl_version_number 20.13

loop_
_symmetry_equiv_pos_as_xyz
'x, y, z'
'-x+1/2, y+1/2, -z+1/2'
'-x, -y, -z'
'x-1/2, -y-1/2, z-1/2'

loop_
_atom_site_type_symbol
_atom_site_label
_atom_site_fract_x
_atom_site_fract_y
_atom_site_fract_z
_atom_site_U_iso_or_equiv
_atom_site_adp_type
_atom_site_calc_flag
_atom_site_occupancy
In In1 0.12136(4) 0.57110(3) 0.43640(3) 0.03464(12) Uani d 1
In In2 0.11428(4) 0.39665(3) 1.01934(3) 0.02955(11) Uani d 1
O O1 0.0623(4) 0.5253(3) 0.5809(2) 0.0361(8) Uani d 1
O O2 0.0754(3) 0.5316(2) 0.9254(2) 0.0300(8) Uani d 1
N N1 0.0635(5) 0.2789(3) 1.1488(3) 0.0396(11) Uani d 1
C C1 0.0184(8) 0.7054(5) 0.4259(6) 0.073(2) Uani d 1
H H1A 0.0580 0.7480 0.4755 0.109 Uiso calc 1
H H1B -0.0870 0.6980 0.4356 0.109 Uiso calc 1
H H1C 0.0365 0.7325 0.3619 0.109 Uiso calc 1
C C2 0.3108(7) 0.4920(5) 0.3979(5) 0.0631(19) Uani d 1
H H2A 0.3153 0.4856 0.3276 0.095 Uiso calc 1
H H2B 0.3060 0.4288 0.4275 0.095 Uiso calc 1
H H2C 0.3981 0.5253 0.4211 0.095 Uiso calc 1
C C3 0.0431(7) 0.3018(4) 0.9068(4) 0.0562(17) Uani d 1
H H3A 0.1234 0.2910 0.8616 0.084 Uiso calc 1
H H3B -0.0397 0.3302 0.8724 0.084 Uiso calc 1
H H3C 0.0130 0.2412 0.9353 0.084 Uiso calc 1
C C4 0.3053(6) 0.4553(4) 1.0846(4) 0.0454(15) Uani d 1
H H4A 0.3067 0.5242 1.0746 0.068 Uiso calc 1
H H4B 0.3923 0.4269 1.0553 0.068 Uiso calc 1
H H4C 0.3047 0.4417 1.1540 0.068 Uiso calc 1
C C5 0.1383(5) 0.5416(3) 0.6650(3) 0.0270(10) Uani d 1
C C6 0.0693(5) 0.5259(3) 0.7530(3) 0.0277(11) Uani d 1
H H6 -0.0282 0.5029 0.7544 0.033 Uiso calc 1
C C7 0.1435(5) 0.5439(3) 0.8395(3) 0.0264(10) Uani d 1
C C8 0.2872(5) 0.5754(4) 0.8361(4) 0.0314(11) Uani d 1
H H8 0.3395 0.5870 0.8941 0.038 Uiso calc 1
C C9 0.3536(6) 0.5897(4) 0.7479(4) 0.0371(13) Uani d 1
H H9 0.4518 0.6115 0.7462 0.044 Uiso calc 1
C C10 0.2808(5) 0.5731(3) 0.6622(3) 0.0311(11) Uani d 1
H H10 0.3282 0.5832 0.6022 0.037 Uiso calc 1
C C11 -0.0627(6) 0.2311(4) 1.1471(5) 0.0464(14) Uani d 1
H H11 -0.1250 0.2380 1.0927 0.056 Uiso calc 1
C C12 -0.1062(7) 0.1719(4) 1.2216(5) 0.0572(17) Uani d 1
H H12 -0.1960 0.1383 1.2176 0.069 Uiso calc 1
C C13 -0.0192(8) 0.1624(5) 1.3002(5) 0.066(2) Uani d 1
H H13 -0.0476 0.1223 1.3520 0.080 Uiso calc 1
C C14 0.1099(8) 0.2112(5) 1.3044(5) 0.0614(18) Uani d 1
H H14 0.1723 0.2061 1.3590 0.074 Uiso calc 1
C C15 0.1467(7) 0.2677(4) 1.2274(4) 0.0479(15) Uani d 1
H H15 0.2369 0.3010 1.2302 0.057 Uiso calc 1

loop_
_atom_site_aniso_label
_atom_site_aniso_U_11
_atom_site_aniso_U_22
_atom_site_aniso_U_33
_atom_site_aniso_U_12
_atom_site_aniso_U_13
_atom_site_aniso_U_23
In1 0.0337(2) 0.0504(2) 0.0198(2) -0.00910(16) 0.00038(15) 0.00502(16)
In2 0.0284(2) 0.0370(2) 0.02328(19) 0.00222(15) 0.00004(14) -0.00206(15)
O1 0.035(2) 0.058(2) 0.0152(17) -0.0138(17) -0.0001(15) 0.0008(16)
O2 0.0281(18) 0.047(2) 0.0149(17) 0.0054(15) 0.0021(14) 0.0016(15)
N1 0.039(3) 0.040(3) 0.040(3) 0.001(2) 0.004(2) 0.003(2)
C1 0.080(5) 0.058(4) 0.081(5) -0.005(4) -0.005(4) 0.018(4)
C2 0.043(4) 0.103(6) 0.044(4) -0.001(4) 0.004(3) -0.014(4)
C3 0.078(5) 0.054(4) 0.037(3) -0.002(3) 0.002(3) -0.018(3)
C4 0.034(3) 0.051(4) 0.051(4) -0.007(3) -0.011(3) 0.011(3)
C5 0.035(3) 0.032(3) 0.014(2) -0.001(2) -0.001(2) 0.0007(19)
C6 0.022(2) 0.040(3) 0.022(3) -0.004(2) -0.001(2) 0.000(2)
C7 0.031(3) 0.030(3) 0.019(2) 0.006(2) 0.001(2) 0.001(2)
C8 0.028(3) 0.048(3) 0.018(2) -0.003(2) -0.004(2) -0.001(2)
C9 0.025(3) 0.058(4) 0.029(3) -0.007(2) -0.001(2) 0.004(2)
C10 0.031(3) 0.046(3) 0.016(2) -0.007(2) 0.003(2) -0.001(2)
C11 0.049(4) 0.040(3) 0.050(4) -0.003(3) -0.002(3) 0.001(3)
C12 0.049(4) 0.047(4) 0.076(5) -0.010(3) 0.009(4) 0.009(3)
C13 0.065(5) 0.065(5) 0.069(5) 0.001(4) 0.013(4) 0.024(4)
C14 0.073(5) 0.069(5) 0.042(4) 0.011(4) -0.004(3) 0.020(3)
C15 0.050(4) 0.048(4) 0.046(4) 0.001(3) 0.002(3) 0.008(3)

loop_
_atom_type_symbol
_atom_type_description
_atom_type_scat_dispersion_real
_atom_type_scat_dispersion_imag
_atom_type_scat_source
C C 0.0033 0.0016 'International Tables Vol C Tables 4.2.6.8 and 6.1.1.4'
H H 0.0000 0.0000 'International Tables Vol C Tables 4.2.6.8 and 6.1.1.4'
O O 0.0106 0.0060 'International Tables Vol C Tables 4.2.6.8 and 6.1.1.4'
In In -0.7276 1.3100 'International Tables Vol C Tables 4.2.6.8 and 6.1.1.4'
N N 0.0061 0.0033 'International Tables Vol C Tables 4.2.6.8 and 6.1.1.4'

loop_
_geom_angle_atom_site_label_1
_geom_angle_atom_site_label_2
_geom_angle_atom_site_label_3
_geom_angle_site_symmetry_1
_geom_angle_site_symmetry_3
_geom_angle
C1 In1 C2 . . 144.3(3)
C1 In1 O1 . . 102.5(2)
C2 In1 O1 . . 106.3(2)
C1 In1 O1 . 3_566 101.9(2)
C2 In1 O1 . 3_566 106.1(2)
O1 In1 O1 . 3_566 73.87(14)
C4 In2 O2 . 3_567 109.25(19)
C4 In2 C3 . . 142.5(2)
O2 In2 C3 3_567 . 107.8(2)
C4 In2 O2 . . 92.62(17)
O2 In2 O2 3_567 . 72.15(13)
C3 In2 O2 . . 93.2(2)
C4 In2 N1 . . 96.11(19)
O2 In2 N1 3_567 . 84.49(13)
C3 In2 N1 . . 93.0(2)
O2 In2 N1 . . 156.63(13)
C5 O1 In1 . . 127.2(3)
C5 O1 In1 . 3_566 126.0(3)
In1 O1 In1 . 3_566 106.13(14)
C7 O2 In2 . 3_567 128.7(3)
C7 O2 In2 . . 121.6(3)
In2 O2 In2 3_567 . 107.85(13)
C11 N1 C15 . . 116.4(5)
C11 N1 In2 . . 119.1(4)
C15 N1 In2 . . 124.0(4)
In1 C1 H1A . . 109.5
In1 C1 H1B . . 109.5
H1A C1 H1B . . 109.5
In1 C1 H1C . . 109.5
H1A C1 H1C . . 109.5
H1B C1 H1C . . 109.5
In1 C2 H2A . . 109.5
In1 C2 H2B . . 109.5
H2A C2 H2B . . 109.5
In1 C2 H2C . . 109.5
H2A C2 H2C . . 109.5
H2B C2 H2C . . 109.5
In2 C3 H3A . . 109.5
In2 C3 H3B . . 109.5
H3A C3 H3B . . 109.5
In2 C3 H3C . . 109.5
H3A C3 H3C . . 109.5
H3B C3 H3C . . 109.5
In2 C4 H4A . . 109.5
In2 C4 H4B . . 109.5
H4A C4 H4B . . 109.5
In2 C4 H4C . . 109.5
H4A C4 H4C . . 109.5
H4B C4 H4C . . 109.5
O1 C5 C10 . . 120.5(4)
O1 C5 C6 . . 119.0(4)
C10 C5 C6 . . 120.4(4)
C5 C6 C7 . . 120.0(4)
C5 C6 H6 . . 120.0
C7 C6 H6 . . 120.0
O2 C7 C8 . . 120.5(4)
O2 C7 C6 . . 120.3(4)
C8 C7 C6 . . 119.1(4)
C9 C8 C7 . . 119.8(5)
C9 C8 H8 . . 120.1
C7 C8 H8 . . 120.1
C8 C9 C10 . . 121.5(5)
C8 C9 H9 . . 119.2
C10 C9 H9 . . 119.2
C5 C10 C9 . . 119.1(4)
C5 C10 H10 . . 120.4
C9 C10 H10 . . 120.4
N1 C11 C12 . . 122.7(6)
N1 C11 H11 . . 118.7
C12 C11 H11 . . 118.7
C13 C12 C11 . . 119.2(6)
C13 C12 H12 . . 120.4
C11 C12 H12 . . 120.4
C12 C13 C14 . . 119.5(6)
C12 C13 H13 . . 120.3
C14 C13 H13 . . 120.3
C13 C14 C15 . . 118.1(7)
C13 C14 H14 . . 120.9
C15 C14 H14 . . 120.9
N1 C15 C14 . . 124.1(6)
N1 C15 H15 . . 118.0
C14 C15 H15 . . 118.0

loop_
_geom_bond_atom_site_label_1
_geom_bond_atom_site_label_2
_geom_bond_site_symmetry_2
_geom_bond_distance
In1 C1 . 2.118(7)
In1 C2 . 2.130(6)
In1 O1 . 2.172(3)
In1 O1 3_566 2.174(3)
In2 C4 . 2.134(5)
In2 O2 3_567 2.152(3)
In2 C3 . 2.152(5)
In2 O2 . 2.330(3)
In2 N1 . 2.486(4)
O1 C5 . 1.376(5)
O1 In1 3_566 2.174(3)
O2 C7 . 1.355(5)
O2 In2 3_567 2.152(3)
N1 C11 . 1.337(7)
N1 C15 . 1.338(7)
C1 H1A . 0.9800
C1 H1B . 0.9800
C1 H1C . 0.9800
C2 H2A . 0.9800
C2 H2B . 0.9800
C2 H2C . 0.9800
C3 H3A . 0.9800
C3 H3B . 0.9800
C3 H3C . 0.9800
C4 H4A . 0.9800
C4 H4B . 0.9800
C4 H4C . 0.9800
C5 C10 . 1.379(7)
C5 C6 . 1.393(6)
C6 C7 . 1.400(6)
C6 H6 . 0.9500
C7 C8 . 1.390(7)
C8 C9 . 1.380(7)
C8 H8 . 0.9500
C9 C10 . 1.381(7)
C9 H9 . 0.9500
C10 H10 . 0.9500
C11 C12 . 1.385(8)
C11 H11 . 0.9500
C12 C13 . 1.355(9)
C12 H12 . 0.9500
C13 C14 . 1.368(9)
C13 H13 . 0.9500
C14 C15 . 1.373(8)
C14 H14 . 0.9500
C15 H15 . 0.9500
